data_7060024
loop_
_publ_author_name
'Arakawa, Yuki'
'Sasaki, Shunsuke'
'Igawa, Kazunobu'
'Tokita, Masatoshi'
'Konishi, Gen-ichi'
'Tsuji, Hideto'

_publ_section_title
;
 Birefringence and photoluminescence properties of diphenylacetylene-based
 liquid crystal dimers
;
_journal_issue 40
_journal_name_full 'New Journal of Chemistry'
_journal_page_first 17531
_journal_page_last 17541
_journal_paper_doi 10.1039/D0NJ04426A
_journal_volume 44
_journal_year 2020
_chemical_absolute_configuration 'CHOOSE rm ad rmad syn or unk'
_chemical_formula_moiety 'C39 H40 O4'
_chemical_formula_sum 'C39 H40 O4'
_chemical_formula_weight 572.74
_space_group_crystal_system orthorhombic
_space_group_IT_number 36
_space_group_name_Hall 'C 2c -2'
_space_group_name_H-M_alt 'C m c 21'
_atom_sites_solution_hydrogens geom
_atom_sites_solution_primary direct
_atom_sites_solution_secondary difmap
_audit_update_record
;
2018-07-17 deposited with the CCDC.	2020-09-30 downloaded from the CCDC.
;
_cell_angle_alpha 90.0000
_cell_angle_beta 90.0000
_cell_angle_gamma 90.0000
_cell_formula_units_Z 4
_cell_length_a 72.700(3)
_cell_length_b 7.1925(3)
_cell_length_c 6.0961(3)
_cell_measurement_reflns_used 12043
_cell_measurement_temperature 123
_cell_measurement_theta_max 68.25
_cell_measurement_theta_min 3.65
_cell_volume 3187.6(2)
_computing_cell_refinement 'RAPID AUTO'
_computing_data_collection 'RAPID AUTO (Rigaku, ????)'
_computing_data_reduction 'RAPID AUTO'
_computing_molecular_graphics 'CrystalStructure 4.2.4'
_computing_publication_material 'CrystalStructure 4.2.4 (Rigaku, 2016)'
_computing_structure_refinement 'SHELXL Version 2014/7 (Sheldrick, 2008)'
_computing_structure_solution 'Il Milione (Burla, et al., 2007)'
_diffrn_ambient_temperature 123
_diffrn_detector_area_resol_mean 10.000
_diffrn_measured_fraction_theta_full 0.999
_diffrn_measured_fraction_theta_max 0.999
_diffrn_measurement_device_type 'Rigaku R-AXIS RAPID'
_diffrn_measurement_method \w
_diffrn_radiation_type 'Cu K\a'
_diffrn_radiation_wavelength 1.54187
_diffrn_reflns_av_R_equivalents 0.0610
_diffrn_reflns_Laue_measured_fraction_full 0.999
_diffrn_reflns_Laue_measured_fraction_max 0.999
_diffrn_reflns_limit_h_max 86
_diffrn_reflns_limit_h_min -87
_diffrn_reflns_limit_k_max 8
_diffrn_reflns_limit_k_min -8
_diffrn_reflns_limit_l_max 7
_diffrn_reflns_limit_l_min -7
_diffrn_reflns_number 17743
_diffrn_reflns_point_group_measured_fraction_full 0.984
_diffrn_reflns_point_group_measured_fraction_max 0.982
_diffrn_reflns_theta_full 67.687
_diffrn_reflns_theta_max 68.247
_diffrn_reflns_theta_min 3.648
_diffrn_standards_number 0
_exptl_absorpt_coefficient_mu 0.597
_exptl_absorpt_correction_T_max 0.887
_exptl_absorpt_correction_T_min 0.630
_exptl_absorpt_correction_type multi-scan
_exptl_absorpt_process_details 'ABSCOR (Rigaku, 1995)'
_exptl_crystal_colour colorless
_exptl_crystal_density_diffrn 1.193
_exptl_crystal_density_method 'not measured'
_exptl_crystal_description prism
_exptl_crystal_F_000 1224.00
_exptl_crystal_size_max 0.300
_exptl_crystal_size_mid 0.200
_exptl_crystal_size_min 0.200
_refine_diff_density_max 0.22
_refine_diff_density_min -0.16
_refine_ls_abs_structure_details
;
 Flack x determined using 809 quotients [(I+)-(I-)]/[(I+)+(I-)]
 (Parsons, Flack and Wagner, Acta Cryst. B69 (2013) 249-259).
;
_refine_ls_abs_structure_Flack 0.78(13)
_refine_ls_extinction_method none
_refine_ls_goodness_of_fit_ref 1.085
_refine_ls_hydrogen_treatment constr
_refine_ls_number_parameters 197
_refine_ls_number_reflns 2894
_refine_ls_number_restraints 1
_refine_ls_R_factor_all 0.0548
_refine_ls_R_factor_gt 0.0455
_refine_ls_shift/su_max 0.000
_refine_ls_structure_factor_coef Fsqd
_refine_ls_weighting_details 'w = 1/[\s^2^(Fo^2^)+(0.0412P)^2^+0.0802P] where P=(Fo^2^+2Fc^2^)/3'
_refine_ls_weighting_scheme calc
_refine_ls_wR_factor_gt 0.0897
_refine_ls_wR_factor_ref 0.0934
_reflns_Friedel_coverage 0.773
_reflns_Friedel_fraction_full 0.964
_reflns_Friedel_fraction_max 0.961
_reflns_number_gt 2475
_reflns_number_total 2894
_reflns_threshold_expression F^2^>2.0\s(F^2^)
_cod_data_source_file d0nj04426a2.cif
_cod_data_source_block EXP13-2
_cod_depositor_comments 'Adding full bibliography for 7060024.cif.'
_cod_database_code 7060024

loop_
_space_group_symop_id
_space_group_symop_operation_xyz
1 +X,+Y,+Z
2 -X,+Y,+Z
3 -X,-Y,1/2+Z
4 +X,-Y,1/2+Z
5 1/2+X,1/2+Y,+Z
6 1/2-X,1/2+Y,+Z
7 1/2-X,1/2-Y,1/2+Z
8 1/2+X,1/2-Y,1/2+Z

loop_
_atom_site_label
_atom_site_type_symbol
_atom_site_fract_x
_atom_site_fract_y
_atom_site_fract_z
_atom_site_U_iso_or_equiv
_atom_site_adp_type
_atom_site_occupancy
_atom_site_site_symmetry_order
_atom_site_calc_flag
_atom_site_refinement_flags_posn
_atom_site_refinement_flags_adp
_atom_site_refinement_flags_occupancy
_atom_site_disorder_assembly
_atom_site_disorder_group
O1 O 0.22832(2) 0.2400(2) 1.1983(3) 0.0315(5) Uani 1 1 d . . . . .
O2 O 0.07306(2) 0.2603(2) 0.3635(3) 0.0311(5) Uani 1 1 d . . . . .
C1 C 0.23250(3) 0.3387(4) 1.3945(5) 0.0380(7) Uani 1 1 d . . . . .
H1A H 0.2300 0.4714 1.3729 0.046 Uiso 1 1 calc R U . . .
H1B H 0.2455 0.3210 1.4313 0.046 Uiso 1 1 calc R U . . .
H1C H 0.2248 0.2916 1.5145 0.046 Uiso 1 1 calc R U . . .
C2 C 0.21061(3) 0.2471(3) 1.1220(4) 0.0265(6) Uani 1 1 d . . . . .
C3 C 0.20760(3) 0.1600(3) 0.9233(4) 0.0279(6) Uani 1 1 d . . . . .
H3 H 0.2175 0.1009 0.8496 0.033 Uiso 1 1 calc R U . . .
C4 C 0.19025(3) 0.1583(3) 0.8310(4) 0.0293(6) Uani 1 1 d . . . . .
H4 H 0.1884 0.0984 0.6939 0.035 Uiso 1 1 calc R U . . .
C5 C 0.17540(3) 0.2442(3) 0.9374(4) 0.0263(6) Uani 1 1 d . . . . .
C6 C 0.17863(3) 0.3294(3) 1.1386(4) 0.0292(6) Uani 1 1 d . . . . .
H6 H 0.1687 0.3866 1.2143 0.035 Uiso 1 1 calc R U . . .
C7 C 0.19611(3) 0.3325(3) 1.2310(4) 0.0283(6) Uani 1 1 d . . . . .
H7 H 0.1981 0.3925 1.3677 0.034 Uiso 1 1 calc R U . . .
C8 C 0.15761(4) 0.2480(3) 0.8358(5) 0.0300(6) Uani 1 1 d . . . . .
C9 C 0.14309(4) 0.2546(3) 0.7440(4) 0.0297(6) Uani 1 1 d . . . . .
C10 C 0.12536(3) 0.2560(3) 0.6409(5) 0.0280(6) Uani 1 1 d . . . . .
C11 C 0.12250(3) 0.1689(3) 0.4393(4) 0.0288(6) Uani 1 1 d . . . . .
H11 H 0.1326 0.1119 0.3667 0.035 Uiso 1 1 calc R U . . .
C12 C 0.10526(3) 0.1635(3) 0.3427(4) 0.0281(6) Uani 1 1 d . . . . .
H12 H 0.1035 0.1007 0.2072 0.034 Uiso 1 1 calc R U . . .
C13 C 0.09060(3) 0.2511(3) 0.4459(4) 0.0255(6) Uani 1 1 d . . . . .
C14 C 0.09319(3) 0.3400(3) 0.6461(4) 0.0279(6) Uani 1 1 d . . . . .
H14 H 0.0831 0.3993 0.7165 0.033 Uiso 1 1 calc R U . . .
C15 C 0.11038(3) 0.3421(3) 0.7428(5) 0.0286(6) Uani 1 1 d . . . . .
H15 H 0.1120 0.4028 0.8798 0.034 Uiso 1 1 calc R U . . .
C16 C 0.06999(3) 0.1870(4) 0.1476(5) 0.0337(7) Uani 1 1 d . . . . .
H16A H 0.0694 0.0496 0.1533 0.040 Uiso 1 1 calc R U . . .
H16B H 0.0802 0.2227 0.0494 0.040 Uiso 1 1 calc R U . . .
C17 C 0.05215(3) 0.2645(3) 0.0618(5) 0.0366(7) Uani 1 1 d . . . . .
H17A H 0.0508 0.2274 -0.0937 0.044 Uiso 1 1 calc R U . . .
H17B H 0.0528 0.4020 0.0666 0.044 Uiso 1 1 calc R U . . .
C18 C 0.03508(3) 0.2020(4) 0.1870(5) 0.0387(7) Uani 1 1 d . . . . .
H18A H 0.0345 0.0645 0.1863 0.046 Uiso 1 1 calc R U . . .
H18B H 0.0361 0.2432 0.3415 0.046 Uiso 1 1 calc R U . . .
C19 C 0.01748(3) 0.2793(3) 0.0886(5) 0.0420(8) Uani 1 1 d . . . . .
H19A H 0.0170 0.2453 -0.0686 0.050 Uiso 1 1 calc R U . . .
H19B H 0.0178 0.4167 0.0980 0.050 Uiso 1 1 calc R U . . .
C20 C 0.0000 0.2092(5) 0.2013(8) 0.0439(11) Uani 1 2 d S T P . .
H20A H 0.0000 0.0716 0.2007 0.053 Uiso 1 2 calc R U P . .
H20B H 0.0000 0.2510 0.3560 0.053 Uiso 1 2 calc R U P . .

loop_
_atom_site_aniso_label
_atom_site_aniso_U_11
_atom_site_aniso_U_22
_atom_site_aniso_U_33
_atom_site_aniso_U_23
_atom_site_aniso_U_13
_atom_site_aniso_U_12
O1 0.0237(9) 0.0377(11) 0.0330(11) -0.0040(9) -0.0022(9) 0.0007(7)
O2 0.0256(10) 0.0376(11) 0.0300(11) -0.0015(10) -0.0029(9) 0.0014(7)
C1 0.0319(14) 0.0509(18) 0.0311(16) -0.0063(14) -0.0093(13) -0.0008(12)
C2 0.0246(14) 0.0263(13) 0.0287(16) 0.0058(13) -0.0033(12) -0.0003(10)
C3 0.0274(14) 0.0290(14) 0.0272(16) -0.0002(13) 0.0029(12) 0.0004(10)
C4 0.0336(14) 0.0261(14) 0.0283(14) -0.0023(13) -0.0019(13) -0.0025(11)
C5 0.0277(14) 0.0228(13) 0.0284(16) 0.0010(13) -0.0038(12) -0.0014(10)
C6 0.0294(14) 0.0276(14) 0.0308(15) -0.0018(13) 0.0023(13) 0.0018(10)
C7 0.0310(14) 0.0285(14) 0.0256(15) -0.0022(13) -0.0027(13) -0.0008(11)
C8 0.0339(15) 0.0248(13) 0.0315(15) 0.0015(13) -0.0020(14) -0.0014(10)
C9 0.0317(14) 0.0259(14) 0.0315(16) 0.0008(12) -0.0022(14) -0.0008(10)
C10 0.0285(15) 0.0243(13) 0.0311(17) 0.0036(14) -0.0018(12) -0.0004(10)
C11 0.0277(14) 0.0281(14) 0.0307(16) -0.0013(13) 0.0011(13) 0.0025(10)
C12 0.0293(13) 0.0267(14) 0.0285(15) -0.0024(13) 0.0005(13) 0.0001(10)
C13 0.0221(14) 0.0254(13) 0.0290(15) 0.0041(13) -0.0019(12) -0.0006(10)
C14 0.0300(14) 0.0270(14) 0.0267(15) 0.0011(12) 0.0028(13) 0.0037(10)
C15 0.0332(15) 0.0267(14) 0.0260(14) 0.0000(13) -0.0009(13) -0.0009(11)
C16 0.0302(15) 0.0446(16) 0.0263(15) -0.0056(14) 0.0014(13) -0.0002(11)
C17 0.0289(15) 0.0471(17) 0.0338(17) 0.0017(14) -0.0019(14) -0.0018(12)
C18 0.0285(14) 0.0478(16) 0.0397(17) 0.0026(15) 0.0001(14) -0.0040(12)
C19 0.0285(16) 0.0501(17) 0.047(2) 0.0013(17) 0.0005(14) 0.0014(12)
C20 0.026(2) 0.055(3) 0.051(3) 0.006(2) 0.000 0.000

loop_
_atom_type_symbol
_atom_type_description
_atom_type_scat_dispersion_real
_atom_type_scat_dispersion_imag
_atom_type_scat_source
C C 0.0181 0.0091
;
International Tables for Crystallography
(Vol. C, Tables 4.2.6.8 and 6.1.1.4)
;
H H 0.0000 0.0000
;
International Tables for Crystallography
(Vol. C, Table 6.1.1.4)
;
O O 0.0492 0.0322
;
International Tables for Crystallography
(Vol. C, Tables 4.2.6.8 and 6.1.1.4)
;

loop_
_geom_angle_atom_site_label_1
_geom_angle_atom_site_label_2
_geom_angle_atom_site_label_3
_geom_angle
_geom_angle_site_symmetry_1
_geom_angle_site_symmetry_3
_geom_angle_publ_flag
C2 O1 C1 117.84(19) . . ?
C13 O2 C16 117.55(19) . . ?
O1 C1 H1A 109.5 . . ?
O1 C1 H1B 109.5 . . ?
H1A C1 H1B 109.5 . . ?
O1 C1 H1C 109.5 . . ?
H1A C1 H1C 109.5 . . ?
H1B C1 H1C 109.5 . . ?
O1 C2 C3 115.5(2) . . ?
O1 C2 C7 124.6(2) . . ?
C3 C2 C7 119.9(2) . . ?
C4 C3 C2 120.4(2) . . ?
C4 C3 H3 119.8 . . ?
C2 C3 H3 119.8 . . ?
C3 C4 C5 120.7(3) . . ?
C3 C4 H4 119.7 . . ?
C5 C4 H4 119.7 . . ?
C6 C5 C4 118.2(2) . . ?
C6 C5 C8 121.6(2) . . ?
C4 C5 C8 120.2(2) . . ?
C7 C6 C5 121.2(2) . . ?
C7 C6 H6 119.4 . . ?
C5 C6 H6 119.4 . . ?
C2 C7 C6 119.6(2) . . ?
C2 C7 H7 120.2 . . ?
C6 C7 H7 120.2 . . ?
C9 C8 C5 177.4(3) . . ?
C8 C9 C10 177.3(3) . . ?
C11 C10 C15 118.3(2) . . ?
C11 C10 C9 121.1(2) . . ?
C15 C10 C9 120.5(3) . . ?
C12 C11 C10 121.4(2) . . ?
C12 C11 H11 119.3 . . ?
C10 C11 H11 119.3 . . ?
C11 C12 C13 119.3(2) . . ?
C11 C12 H12 120.4 . . ?
C13 C12 H12 120.4 . . ?
O2 C13 C12 124.7(2) . . ?
O2 C13 C14 115.2(2) . . ?
C12 C13 C14 120.1(2) . . ?
C15 C14 C13 120.1(2) . . ?
C15 C14 H14 119.9 . . ?
C13 C14 H14 119.9 . . ?
C14 C15 C10 120.6(3) . . ?
C14 C15 H15 119.7 . . ?
C10 C15 H15 119.7 . . ?
O2 C16 C17 108.5(2) . . ?
O2 C16 H16A 110.0 . . ?
C17 C16 H16A 110.0 . . ?
O2 C16 H16B 110.0 . . ?
C17 C16 H16B 110.0 . . ?
H16A C16 H16B 108.4 . . ?
C16 C17 C18 114.7(2) . . ?
C16 C17 H17A 108.6 . . ?
C18 C17 H17A 108.6 . . ?
C16 C17 H17B 108.6 . . ?
C18 C17 H17B 108.6 . . ?
H17A C17 H17B 107.6 . . ?
C19 C18 C17 112.3(2) . . ?
C19 C18 H18A 109.1 . . ?
C17 C18 H18A 109.1 . . ?
C19 C18 H18B 109.1 . . ?
C17 C18 H18B 109.1 . . ?
H18A C18 H18B 107.9 . . ?
C18 C19 C20 113.7(3) . . ?
C18 C19 H19A 108.8 . . ?
C20 C19 H19A 108.8 . . ?
C18 C19 H19B 108.8 . . ?
C20 C19 H19B 108.8 . . ?
H19A C19 H19B 107.7 . . ?
C19 C20 C19 112.3(4) 2 . ?
C19 C20 H20A 109.1 2 . ?
C19 C20 H20A 109.1 . . ?
C19 C20 H20B 109.1 2 . ?
C19 C20 H20B 109.1 . . ?
H20A C20 H20B 107.9 . . ?

loop_
_geom_bond_atom_site_label_1
_geom_bond_atom_site_label_2
_geom_bond_distance
_geom_bond_site_symmetry_2
_geom_bond_publ_flag
O1 C2 1.370(3) . ?
O1 C1 1.424(3) . ?
O2 C13 1.372(3) . ?
O2 C16 1.435(3) . ?
C1 H1A 0.9800 . ?
C1 H1B 0.9800 . ?
C1 H1C 0.9800 . ?
C2 C3 1.381(3) . ?
C2 C7 1.389(3) . ?
C3 C4 1.381(3) . ?
C3 H3 0.9500 . ?
C4 C5 1.403(3) . ?
C4 H4 0.9500 . ?
C5 C6 1.391(3) . ?
C5 C8 1.435(3) . ?
C6 C7 1.390(3) . ?
C6 H6 0.9500 . ?
C7 H7 0.9500 . ?
C8 C9 1.195(3) . ?
C9 C10 1.435(3) . ?
C10 C11 1.395(3) . ?
C10 C15 1.398(3) . ?
C11 C12 1.386(3) . ?
C11 H11 0.9500 . ?
C12 C13 1.389(3) . ?
C12 H12 0.9500 . ?
C13 C14 1.390(3) . ?
C14 C15 1.382(3) . ?
C14 H14 0.9500 . ?
C15 H15 0.9500 . ?
C16 C17 1.506(3) . ?
C16 H16A 0.9900 . ?
C16 H16B 0.9900 . ?
C17 C18 1.525(3) . ?
C17 H17A 0.9900 . ?
C17 H17B 0.9900 . ?
C18 C19 1.518(3) . ?
C18 H18A 0.9900 . ?
C18 H18B 0.9900 . ?
C19 C20 1.530(3) . ?
C19 H19A 0.9900 . ?
C19 H19B 0.9900 . ?
C20 C19 1.530(3) 2 ?
C20 H20A 0.9900 . ?
C20 H20B 0.9900 . ?

loop_
_geom_torsion_atom_site_label_1
_geom_torsion_atom_site_label_2
_geom_torsion_atom_site_label_3
_geom_torsion_atom_site_label_4
_geom_torsion
_geom_torsion_site_symmetry_1
_geom_torsion_site_symmetry_2
_geom_torsion_site_symmetry_3
_geom_torsion_site_symmetry_4
_geom_torsion_publ_flag
C1 O1 C2 C3 175.6(2) . . . . ?
C1 O1 C2 C7 -5.0(3) . . . . ?
O1 C2 C3 C4 179.9(2) . . . . ?
C7 C2 C3 C4 0.5(3) . . . . ?
C2 C3 C4 C5 -0.2(3) . . . . ?
C3 C4 C5 C6 -0.5(3) . . . . ?
C3 C4 C5 C8 177.5(2) . . . . ?
C4 C5 C6 C7 1.0(3) . . . . ?
C8 C5 C6 C7 -177.0(2) . . . . ?
O1 C2 C7 C6 -179.4(2) . . . . ?
C3 C2 C7 C6 0.0(4) . . . . ?
C5 C6 C7 C2 -0.7(4) . . . . ?
C15 C10 C11 C12 -1.3(3) . . . . ?
C9 C10 C11 C12 177.5(2) . . . . ?
C10 C11 C12 C13 1.7(4) . . . . ?
C16 O2 C13 C12 -5.1(3) . . . . ?
C16 O2 C13 C14 174.0(2) . . . . ?
C11 C12 C13 O2 177.9(2) . . . . ?
C11 C12 C13 C14 -1.2(4) . . . . ?
O2 C13 C14 C15 -179.0(2) . . . . ?
C12 C13 C14 C15 0.2(3) . . . . ?
C13 C14 C15 C10 0.2(3) . . . . ?
C11 C10 C15 C14 0.3(4) . . . . ?
C9 C10 C15 C14 -178.5(2) . . . . ?
C13 O2 C16 C17 -161.9(2) . . . . ?
O2 C16 C17 C18 -65.6(3) . . . . ?
C16 C17 C18 C19 -178.1(2) . . . . ?
C17 C18 C19 C20 176.3(3) . . . . ?
C18 C19 C20 C19 -176.1(2) . . . 2 ?
